data_1520391
loop_
_publ_author_name
'Coles, Simon J.'
'Hursthouse, Michael B.'
'Butler, I. R.'

_publ_section_title
;
 C37H60ClFeO4P2Rh
;
_journal_name_full 'Crystal Structure Report Archive'
_journal_page_first 654
_journal_year 2009
_chemical_formula_sum 'C37 H60 Cl Fe O4 P2 Rh'
_chemical_formula_weight 825.00
_space_group_IT_number 61
_symmetry_cell_setting orthorhombic
_symmetry_space_group_name_Hall '-P 2ac 2ab'
_symmetry_space_group_name_H-M 'P b c a'
_atom_sites_solution_hydrogens geom
_atom_sites_solution_primary direct
_atom_sites_solution_secondary difmap
_cell_angle_alpha 90.00
_cell_angle_beta 90.00
_cell_angle_gamma 90.00
_cell_formula_units_Z 8
_cell_length_a 16.8121(12)
_cell_length_b 19.229(2)
_cell_length_c 22.968(3)
_cell_measurement_reflns_used 8772
_cell_measurement_temperature 120(2)
_cell_measurement_theta_max 27.48
_cell_measurement_theta_min 2.91
_cell_volume 7425.1(13)
_computing_cell_refinement 'DENZO, COLLECT'
_computing_data_collection 'DENZO (Otwinowski & Minor) & COLLECT (Hooft, 1998)'
_computing_data_reduction 'DENZO, COLLECT'
_computing_molecular_graphics 'PLATON (Spek, 1990)'
_computing_structure_refinement 'SHELXL-97 (Sheldrick, 1997)'
_computing_structure_solution 'SHELXS-97 (Sheldrick, 1997)'
_diffrn_ambient_temperature 120(2)
_diffrn_detector_area_resol_mean 9.091
_diffrn_measured_fraction_theta_full 0.993
_diffrn_measured_fraction_theta_max 0.993
_diffrn_measurement_device_type 'Bruker-Nonius KappaCCD Area Detector'
_diffrn_measurement_method '\f and \w scans'
_diffrn_radiation_monochromator graphite
_diffrn_radiation_source 'Bruker-Nonius FR591 rotating anode'
_diffrn_radiation_type MoK\a
_diffrn_radiation_wavelength 0.71073
_diffrn_reflns_av_R_equivalents 0.0377
_diffrn_reflns_av_sigmaI/netI 0.0332
_diffrn_reflns_limit_h_max 20
_diffrn_reflns_limit_h_min -21
_diffrn_reflns_limit_k_max 20
_diffrn_reflns_limit_k_min -24
_diffrn_reflns_limit_l_max 29
_diffrn_reflns_limit_l_min -29
_diffrn_reflns_number 43259
_diffrn_reflns_theta_full 27.50
_diffrn_reflns_theta_max 27.50
_diffrn_reflns_theta_min 3.11
_exptl_absorpt_coefficient_mu 1.031
_exptl_absorpt_correction_T_max 0.7826
_exptl_absorpt_correction_T_min 0.7142
_exptl_absorpt_correction_type multi-scan
_exptl_absorpt_process_details 'SADABS V2.10 (Sheldrick, G.M., 2003)'
_exptl_crystal_colour orange
_exptl_crystal_density_diffrn 1.476
_exptl_crystal_density_method 'not measured'
_exptl_crystal_description block
_exptl_crystal_F_000 3456
_exptl_crystal_size_max 0.35
_exptl_crystal_size_mid 0.30
_exptl_crystal_size_min 0.25
_refine_diff_density_max 1.037
_refine_diff_density_min -0.850
_refine_diff_density_rms 0.085
_refine_ls_extinction_coef 0.00039(11)
_refine_ls_extinction_expression Fc^*^=kFc[1+0.001xFc^2^\l^3^/sin(2\q)]^-1/4^
_refine_ls_extinction_method SHELXL
_refine_ls_goodness_of_fit_ref 1.039
_refine_ls_hydrogen_treatment mixed
_refine_ls_matrix_type full
_refine_ls_number_parameters 448
_refine_ls_number_reflns 8466
_refine_ls_number_restraints 0
_refine_ls_restrained_S_all 1.039
_refine_ls_R_factor_all 0.0491
_refine_ls_R_factor_gt 0.0340
_refine_ls_shift/su_max 0.030
_refine_ls_shift/su_mean 0.001
_refine_ls_structure_factor_coef Fsqd
_refine_ls_weighting_details 'calc w=1/[\s^2^(Fo^2^)+(0.0577P)^2^+5.2245P] where P=(Fo^2^+2Fc^2^)/3'
_refine_ls_weighting_scheme calc
_refine_ls_wR_factor_gt 0.0902
_refine_ls_wR_factor_ref 0.1007
_reflns_number_gt 6749
_reflns_number_total 8466
_reflns_threshold_expression >2sigma(I)
_cod_data_source_file eCrystal-654.cif
_cod_data_source_block 04src0553
_cod_depositor_comments
;
Citation :
Coles, Simon J. and Hursthouse, Michael B. and Butler, I. R. (2009) 
University of Southampton, Crystal Structure Report Archive. 
(doi:10.5258/ecrystals/654)

More at:
http://ecrystals.chem.soton.ac.uk/654/

The following automatic conversions were performed:

'_symmetry_cell_setting' value 'Orthorhombic' changed to
'orthorhombic' according to the built-in table from CIF Core
dictionary named 'cif_core.dic' version 2.4.1 from 2010-06-29.

Automatic conversion script
Id: cif_fix_values 3392 2015-05-12 13:50:21Z andrius 
;
_cod_original_cell_volume 7425.3(14)
_cod_original_sg_symbol_H-M Pbca
_cod_database_code 1520391

loop_
_symmetry_equiv_pos_as_xyz
'x, y, z'
'-x+1/2, -y, z+1/2'
'-x, y+1/2, -z+1/2'
'x+1/2, -y+1/2, -z'
'-x, -y, -z'
'x-1/2, y, -z-1/2'
'x, -y-1/2, z-1/2'
'-x-1/2, y-1/2, z'

loop_
_atom_site_label
_atom_site_type_symbol
_atom_site_fract_x
_atom_site_fract_y
_atom_site_fract_z
_atom_site_U_iso_or_equiv
_atom_site_adp_type
_atom_site_occupancy
_atom_site_symmetry_multiplicity
_atom_site_calc_flag
_atom_site_refinement_flags
_atom_site_disorder_assembly
_atom_site_disorder_group
C31 C 0.54132(18) 0.16182(19) 0.50311(12) 0.0388(8) Uani 1 1 d . . .
C32 C 0.58149(18) 0.22284(18) 0.51233(12) 0.0337(7) Uani 1 1 d . . .
C33 C 0.63246(19) 0.21230(19) 0.56630(13) 0.0383(7) Uani 1 1 d . . .
H33 H 0.6527 0.2549 0.5864 0.046 Uiso 1 1 calc R . .
C34 C 0.6937(2) 0.16168(19) 0.54279(12) 0.0388(8) Uani 1 1 d . . .
C35 C 0.6561(2) 0.1002(2) 0.53413(13) 0.0447(9) Uani 1 1 d . . .
C36 C 0.5682(2) 0.1120(2) 0.55076(13) 0.0470(9) Uani 1 1 d . . .
H36 H 0.5348 0.0698 0.5578 0.056 Uiso 1 1 calc R . .
C37 C 0.5793(2) 0.16281(19) 0.60199(13) 0.0481(9) Uani 1 1 d . . .
H37A H 0.6072 0.1417 0.6356 0.058 Uiso 1 1 calc R . .
H37B H 0.5289 0.1846 0.6148 0.058 Uiso 1 1 calc R . .
O1 O 0.36248(14) 0.13251(18) 0.47742(11) 0.0636(8) Uani 1 1 d . . .
O2 O 0.29329(17) 0.1727(2) 0.39765(16) 0.1123(17) Uani 1 1 d . . .
O3 O 0.2906(2) 0.0603(2) 0.4193(2) 0.1307(19) Uani 1 1 d . . .
O4 O 0.22394(15) 0.13269(19) 0.47859(13) 0.0736(9) Uani 1 1 d . . .
H31 H 0.494(2) 0.1540(17) 0.4811(16) 0.045(10) Uiso 1 1 d . . .
H32 H 0.566(2) 0.2672(19) 0.4962(15) 0.047(10) Uiso 1 1 d . . .
H34 H 0.751(2) 0.1707(16) 0.5465(13) 0.036(9) Uiso 1 1 d . . .
H35 H 0.672(2) 0.0598(19) 0.5293(15) 0.038(10) Uiso 1 1 d . . .
C1 C 0.58814(13) 0.13548(12) 0.30392(10) 0.0146(4) Uani 1 1 d . . .
C2 C 0.54080(13) 0.07317(12) 0.31002(11) 0.0176(5) Uani 1 1 d . . .
C3 C 0.49408(15) 0.04995(13) 0.36190(12) 0.0236(5) Uani 1 1 d . . .
H3A H 0.4404 0.0696 0.3600 0.035 Uiso 1 1 calc R . .
H3B H 0.5205 0.0660 0.3975 0.035 Uiso 1 1 calc R . .
H3C H 0.4908 -0.0009 0.3622 0.035 Uiso 1 1 calc R . .
C4 C 0.54269(14) 0.03714(14) 0.25515(12) 0.0226(5) Uani 1 1 d . . .
C5 C 0.49903(16) -0.02901(15) 0.24156(15) 0.0353(7) Uani 1 1 d . . .
H5A H 0.4479 -0.0179 0.2233 0.053 Uiso 1 1 calc R . .
H5B H 0.4898 -0.0550 0.2776 0.053 Uiso 1 1 calc R . .
H5C H 0.5309 -0.0573 0.2148 0.053 Uiso 1 1 calc R . .
C6 C 0.59012(14) 0.07578(14) 0.21579(11) 0.0224(5) Uani 1 1 d . . .
C7 C 0.60551(17) 0.05732(18) 0.15324(12) 0.0360(7) Uani 1 1 d . . .
H7A H 0.5940 0.0079 0.1471 0.054 Uiso 1 1 calc R . .
H7B H 0.6614 0.0666 0.1438 0.054 Uiso 1 1 calc R . .
H7C H 0.5712 0.0854 0.1280 0.054 Uiso 1 1 calc R . .
C8 C 0.61871(14) 0.13638(14) 0.24455(10) 0.0188(5) Uani 1 1 d . . .
C9 C 0.66790(17) 0.18992(15) 0.21342(12) 0.0283(6) Uani 1 1 d . . .
H9A H 0.7014 0.1670 0.1843 0.043 Uiso 1 1 calc R . .
H9B H 0.7017 0.2143 0.2416 0.043 Uiso 1 1 calc R . .
H9C H 0.6327 0.2234 0.1941 0.043 Uiso 1 1 calc R . .
C10 C 0.74750(13) 0.05162(12) 0.34621(10) 0.0164(5) Uani 1 1 d . . .
C11 C 0.77693(14) 0.04941(13) 0.28672(11) 0.0198(5) Uani 1 1 d . . .
C12 C 0.82758(15) 0.10024(16) 0.25410(12) 0.0284(6) Uani 1 1 d . . .
H12A H 0.8831 0.0846 0.2548 0.043 Uiso 1 1 calc R . .
H12B H 0.8236 0.1461 0.2725 0.043 Uiso 1 1 calc R . .
H12C H 0.8092 0.1033 0.2137 0.043 Uiso 1 1 calc R . .
C13 C 0.74758(15) -0.01287(13) 0.26030(11) 0.0213(5) Uani 1 1 d . . .
C14 C 0.76717(18) -0.03763(17) 0.19995(12) 0.0340(7) Uani 1 1 d . . .
H14A H 0.8173 -0.0637 0.2007 0.051 Uiso 1 1 calc R . .
H14B H 0.7726 0.0025 0.1739 0.051 Uiso 1 1 calc R . .
H14C H 0.7244 -0.0679 0.1858 0.051 Uiso 1 1 calc R . .
C15 C 0.70009(15) -0.04944(12) 0.30198(11) 0.0206(5) Uani 1 1 d . . .
C16 C 0.66058(18) -0.11851(15) 0.29265(13) 0.0316(6) Uani 1 1 d . . .
H16A H 0.6961 -0.1558 0.3058 0.047 Uiso 1 1 calc R . .
H16B H 0.6490 -0.1246 0.2512 0.047 Uiso 1 1 calc R . .
H16C H 0.6109 -0.1203 0.3149 0.047 Uiso 1 1 calc R . .
C17 C 0.69925(14) -0.01000(12) 0.35479(10) 0.0171(5) Uani 1 1 d . . .
C18 C 0.65875(16) -0.03279(14) 0.40953(11) 0.0246(6) Uani 1 1 d . . .
H18A H 0.6116 -0.0603 0.3997 0.037 Uiso 1 1 calc R . .
H18B H 0.6427 0.0082 0.4320 0.037 Uiso 1 1 calc R . .
H18C H 0.6954 -0.0611 0.4327 0.037 Uiso 1 1 calc R . .
C19 C 0.48348(14) 0.22261(13) 0.36577(11) 0.0207(5) Uani 1 1 d . . .
H19 H 0.4560 0.1826 0.3851 0.025 Uiso 1 1 calc R . .
C20 C 0.44407(16) 0.22917(15) 0.30588(12) 0.0273(6) Uani 1 1 d . . .
H20A H 0.3861 0.2292 0.3105 0.041 Uiso 1 1 calc R . .
H20B H 0.4599 0.1898 0.2814 0.041 Uiso 1 1 calc R . .
H20C H 0.4610 0.2727 0.2874 0.041 Uiso 1 1 calc R . .
C21 C 0.46112(17) 0.28648(15) 0.40214(13) 0.0324(7) Uani 1 1 d . . .
H21A H 0.4814 0.3285 0.3831 0.049 Uiso 1 1 calc R . .
H21B H 0.4846 0.2824 0.4410 0.049 Uiso 1 1 calc R . .
H21C H 0.4031 0.2894 0.4055 0.049 Uiso 1 1 calc R . .
C22 C 0.64738(14) 0.27601(13) 0.34036(12) 0.0224(5) Uani 1 1 d . . .
H22 H 0.6997 0.2595 0.3249 0.027 Uiso 1 1 calc R . .
C23 C 0.61025(17) 0.32125(15) 0.29300(14) 0.0329(7) Uani 1 1 d . . .
H23A H 0.5650 0.3469 0.3092 0.049 Uiso 1 1 calc R . .
H23B H 0.5919 0.2917 0.2610 0.049 Uiso 1 1 calc R . .
H23C H 0.6500 0.3542 0.2784 0.049 Uiso 1 1 calc R . .
C24 C 0.66555(19) 0.32150(15) 0.39343(15) 0.0353(7) Uani 1 1 d . . .
H24A H 0.7028 0.3584 0.3823 0.053 Uiso 1 1 calc R . .
H24B H 0.6893 0.2929 0.4241 0.053 Uiso 1 1 calc R . .
H24C H 0.6161 0.3424 0.4078 0.053 Uiso 1 1 calc R . .
C25 C 0.82485(18) 0.04552(15) 0.45527(12) 0.0293(6) Uani 1 1 d . . .
H25 H 0.7842 0.0141 0.4731 0.035 Uiso 1 1 calc R . .
C26 C 0.8700(2) 0.07781(19) 0.50673(15) 0.0487(9) Uani 1 1 d . . .
H26A H 0.8871 0.0409 0.5334 0.073 Uiso 1 1 calc R . .
H26B H 0.8350 0.1102 0.5274 0.073 Uiso 1 1 calc R . .
H26C H 0.9167 0.1029 0.4922 0.073 Uiso 1 1 calc R . .
C27 C 0.88157(18) -0.00231(15) 0.42217(14) 0.0368(7) Uani 1 1 d . . .
H27A H 0.9284 0.0242 0.4097 0.055 Uiso 1 1 calc R . .
H27B H 0.8544 -0.0213 0.3879 0.055 Uiso 1 1 calc R . .
H27C H 0.8983 -0.0405 0.4476 0.055 Uiso 1 1 calc R . .
C28 C 0.83687(15) 0.17819(14) 0.38687(13) 0.0267(6) Uani 1 1 d . . .
H28 H 0.8125 0.2017 0.3524 0.032 Uiso 1 1 calc R . .
C29 C 0.92111(16) 0.15656(16) 0.36846(16) 0.0375(7) Uani 1 1 d . . .
H29A H 0.9464 0.1949 0.3472 0.056 Uiso 1 1 calc R . .
H29B H 0.9181 0.1155 0.3432 0.056 Uiso 1 1 calc R . .
H29C H 0.9526 0.1455 0.4031 0.056 Uiso 1 1 calc R . .
C30 C 0.84313(17) 0.23376(16) 0.43498(16) 0.0379(7) Uani 1 1 d . . .
H30A H 0.8773 0.2165 0.4664 0.057 Uiso 1 1 calc R . .
H30B H 0.7900 0.2437 0.4504 0.057 Uiso 1 1 calc R . .
H30C H 0.8661 0.2764 0.4187 0.057 Uiso 1 1 calc R . .
P1 P 0.59170(3) 0.19770(3) 0.36370(3) 0.01451(13) Uani 1 1 d . . .
P2 P 0.76683(4) 0.10820(3) 0.40864(3) 0.01865(14) Uani 1 1 d . . .
Fe1 Fe 0.655431(18) 0.049553(17) 0.288683(14) 0.01389(9) Uani 1 1 d . . .
Rh1 Rh 0.650106(11) 0.156827(10) 0.452341(8) 0.01759(8) Uani 1 1 d . . .
Cl1 Cl 0.29263(4) 0.12572(4) 0.44401(3) 0.02355(15) Uani 1 1 d . . .

loop_
_atom_site_aniso_label
_atom_site_aniso_U_11
_atom_site_aniso_U_22
_atom_site_aniso_U_33
_atom_site_aniso_U_23
_atom_site_aniso_U_13
_atom_site_aniso_U_12
C31 0.0253(15) 0.074(2) 0.0170(13) -0.0011(14) 0.0063(12) -0.0028(14)
C32 0.0387(17) 0.0431(19) 0.0193(13) -0.0036(12) 0.0077(12) 0.0115(14)
C33 0.0436(18) 0.053(2) 0.0185(13) -0.0111(13) 0.0005(13) 0.0014(15)
C34 0.0373(18) 0.061(2) 0.0183(14) -0.0045(13) -0.0068(12) 0.0090(15)
C35 0.073(3) 0.046(2) 0.0143(13) 0.0091(14) 0.0045(14) 0.0218(19)
C36 0.065(2) 0.053(2) 0.0226(15) 0.0047(14) 0.0125(15) -0.0143(18)
C37 0.056(2) 0.070(3) 0.0183(14) 0.0032(14) 0.0066(14) 0.0081(18)
O1 0.0375(13) 0.120(3) 0.0336(13) 0.0193(15) -0.0148(11) -0.0231(14)
O2 0.0449(17) 0.203(4) 0.089(2) 0.108(3) -0.0130(16) -0.020(2)
O3 0.084(3) 0.105(3) 0.203(5) -0.113(3) -0.015(3) 0.010(2)
O4 0.0374(14) 0.133(3) 0.0504(16) 0.0048(18) 0.0196(12) 0.0102(16)
C1 0.0138(11) 0.0125(11) 0.0174(11) 0.0004(9) 0.0005(9) 0.0022(8)
C2 0.0116(11) 0.0184(12) 0.0227(12) -0.0034(10) 0.0017(9) 0.0004(9)
C3 0.0204(12) 0.0181(13) 0.0322(14) 0.0000(10) 0.0082(11) -0.0040(10)
C4 0.0132(12) 0.0247(14) 0.0299(14) -0.0104(10) -0.0033(10) 0.0023(10)
C5 0.0203(14) 0.0309(16) 0.055(2) -0.0225(14) -0.0067(13) -0.0011(11)
C6 0.0149(12) 0.0342(15) 0.0182(12) -0.0062(10) -0.0042(9) 0.0075(10)
C7 0.0271(15) 0.061(2) 0.0197(13) -0.0118(13) -0.0051(11) 0.0160(14)
C8 0.0164(11) 0.0254(14) 0.0147(11) 0.0030(10) 0.0001(9) 0.0056(10)
C9 0.0306(14) 0.0333(16) 0.0212(13) 0.0103(11) 0.0070(11) 0.0063(12)
C10 0.0136(11) 0.0162(12) 0.0195(12) -0.0003(9) -0.0011(9) 0.0015(9)
C11 0.0136(11) 0.0243(14) 0.0214(12) 0.0030(10) 0.0023(9) 0.0040(9)
C12 0.0150(12) 0.0407(17) 0.0296(14) 0.0088(12) 0.0040(11) -0.0006(11)
C13 0.0186(12) 0.0243(13) 0.0211(12) -0.0032(10) -0.0002(10) 0.0086(10)
C14 0.0330(15) 0.0428(18) 0.0262(14) -0.0069(13) 0.0018(12) 0.0191(13)
C15 0.0228(12) 0.0155(13) 0.0235(13) -0.0038(10) -0.0029(10) 0.0042(9)
C16 0.0391(16) 0.0184(14) 0.0371(16) -0.0076(12) -0.0084(13) 0.0016(11)
C17 0.0178(11) 0.0151(12) 0.0183(11) 0.0003(9) -0.0007(9) 0.0008(9)
C18 0.0281(14) 0.0234(14) 0.0223(13) 0.0046(10) -0.0003(10) -0.0031(10)
C19 0.0187(12) 0.0197(13) 0.0237(13) -0.0008(10) 0.0015(10) 0.0029(9)
C20 0.0209(13) 0.0305(15) 0.0305(14) -0.0029(11) -0.0041(11) 0.0061(11)
C21 0.0308(15) 0.0322(16) 0.0342(15) -0.0131(12) -0.0006(12) 0.0122(12)
C22 0.0205(12) 0.0153(13) 0.0313(14) 0.0032(10) 0.0001(10) -0.0027(9)
C23 0.0303(15) 0.0216(15) 0.0468(18) 0.0166(13) 0.0033(13) 0.0017(11)
C24 0.0405(16) 0.0165(14) 0.0488(18) -0.0060(13) -0.0060(14) -0.0064(12)
C25 0.0325(15) 0.0249(15) 0.0305(15) 0.0007(11) -0.0125(12) 0.0024(12)
C26 0.050(2) 0.053(2) 0.0437(19) -0.0161(16) -0.0299(16) 0.0204(16)
C27 0.0357(16) 0.0229(15) 0.0518(19) -0.0061(13) -0.0206(15) 0.0109(12)
C28 0.0164(12) 0.0191(13) 0.0447(17) -0.0039(12) -0.0040(11) -0.0009(10)
C29 0.0161(13) 0.0359(17) 0.061(2) -0.0090(14) -0.0015(13) -0.0004(11)
C30 0.0246(14) 0.0220(16) 0.067(2) -0.0145(15) -0.0026(14) -0.0041(11)
P1 0.0151(3) 0.0121(3) 0.0163(3) -0.0003(2) 0.0009(2) 0.0004(2)
P2 0.0168(3) 0.0162(3) 0.0230(3) -0.0022(2) -0.0051(2) 0.0004(2)
Fe1 0.01228(17) 0.01436(19) 0.01503(17) -0.00203(12) 0.00027(12) 0.00065(12)
Rh1 0.01925(12) 0.02000(13) 0.01351(11) -0.00024(7) -0.00050(7) -0.00005(7)
Cl1 0.0215(3) 0.0323(4) 0.0168(3) -0.0024(2) 0.0015(2) -0.0017(2)

loop_
_atom_type_symbol
_atom_type_description
_atom_type_scat_dispersion_real
_atom_type_scat_dispersion_imag
_atom_type_scat_source
C C 0.0033 0.0016 'International Tables Vol C Tables 4.2.6.8 and 6.1.1.4'
H H 0.0000 0.0000 'International Tables Vol C Tables 4.2.6.8 and 6.1.1.4'
O O 0.0106 0.0060 'International Tables Vol C Tables 4.2.6.8 and 6.1.1.4'
P P 0.1023 0.0942 'International Tables Vol C Tables 4.2.6.8 and 6.1.1.4'
Cl Cl 0.1484 0.1585 'International Tables Vol C Tables 4.2.6.8 and 6.1.1.4'
Fe Fe 0.3463 0.8444 'International Tables Vol C Tables 4.2.6.8 and 6.1.1.4'
Rh Rh -1.1178 0.9187 'International Tables Vol C Tables 4.2.6.8 and 6.1.1.4'

loop_
_geom_angle_atom_site_label_1
_geom_angle_atom_site_label_2
_geom_angle_atom_site_label_3
_geom_angle
_geom_angle_site_symmetry_1
_geom_angle_site_symmetry_3
C32 C31 C36 106.3(3) . .
C32 C31 Rh1 72.89(17) . .
C36 C31 Rh1 96.2(2) . .
C32 C31 H31 129(2) . .
C36 C31 H31 122(2) . .
Rh1 C31 H31 114(2) . .
C31 C32 C33 106.8(3) . .
C31 C32 Rh1 70.58(17) . .
C33 C32 Rh1 97.94(19) . .
C31 C32 H32 124(2) . .
C33 C32 H32 126(2) . .
Rh1 C32 H32 114(2) . .
C34 C33 C32 100.3(2) . .
C34 C33 C37 100.8(3) . .
C32 C33 C37 100.9(3) . .
C34 C33 H33 117.3 . .
C32 C33 H33 117.3 . .
C37 C33 H33 117.3 . .
C35 C34 C33 107.2(3) . .
C35 C34 Rh1 70.72(18) . .
C33 C34 Rh1 97.87(19) . .
C35 C34 H34 128.5(19) . .
C33 C34 H34 121.5(19) . .
Rh1 C34 H34 114.4(18) . .
C34 C35 C36 106.4(3) . .
C34 C35 Rh1 73.22(19) . .
C36 C35 Rh1 95.5(2) . .
C34 C35 H35 133(3) . .
C36 C35 H35 119(3) . .
Rh1 C35 H35 112(3) . .
C31 C36 C37 100.7(3) . .
C31 C36 C35 101.5(2) . .
C37 C36 C35 99.6(3) . .
C31 C36 H36 117.3 . .
C37 C36 H36 117.3 . .
C35 C36 H36 117.3 . .
C36 C37 C33 93.2(2) . .
C36 C37 H37A 113.1 . .
C33 C37 H37A 113.1 . .
C36 C37 H37B 113.1 . .
C33 C37 H37B 113.1 . .
H37A C37 H37B 110.5 . .
C2 C1 C8 107.1(2) . .
C2 C1 P1 119.31(17) . .
C8 C1 P1 133.29(18) . .
C2 C1 Fe1 69.47(13) . .
C8 C1 Fe1 69.65(13) . .
P1 C1 Fe1 130.18(12) . .
C4 C2 C1 107.6(2) . .
C4 C2 C3 124.5(2) . .
C1 C2 C3 127.9(2) . .
C4 C2 Fe1 70.21(13) . .
C1 C2 Fe1 68.96(13) . .
C3 C2 Fe1 128.40(18) . .
C2 C3 H3A 109.5 . .
C2 C3 H3B 109.5 . .
H3A C3 H3B 109.5 . .
C2 C3 H3C 109.5 . .
H3A C3 H3C 109.5 . .
H3B C3 H3C 109.5 . .
C6 C4 C2 108.6(2) . .
C6 C4 C5 125.9(2) . .
C2 C4 C5 125.4(2) . .
C6 C4 Fe1 70.11(13) . .
C2 C4 Fe1 68.72(13) . .
C5 C4 Fe1 128.75(19) . .
C4 C5 H5A 109.5 . .
C4 C5 H5B 109.5 . .
H5A C5 H5B 109.5 . .
C4 C5 H5C 109.5 . .
H5A C5 H5C 109.5 . .
H5B C5 H5C 109.5 . .
C4 C6 C8 108.9(2) . .
C4 C6 C7 125.7(3) . .
C8 C6 C7 125.4(3) . .
C4 C6 Fe1 69.73(14) . .
C8 C6 Fe1 69.14(13) . .
C7 C6 Fe1 128.77(18) . .
C6 C7 H7A 109.5 . .
C6 C7 H7B 109.5 . .
H7A C7 H7B 109.5 . .
C6 C7 H7C 109.5 . .
H7A C7 H7C 109.5 . .
H7B C7 H7C 109.5 . .
C6 C8 C1 107.8(2) . .
C6 C8 C9 121.8(2) . .
C1 C8 C9 130.4(2) . .
C6 C8 Fe1 70.38(15) . .
C1 C8 Fe1 68.50(13) . .
C9 C8 Fe1 128.93(18) . .
C8 C9 H9A 109.5 . .
C8 C9 H9B 109.5 . .
H9A C9 H9B 109.5 . .
C8 C9 H9C 109.5 . .
H9A C9 H9C 109.5 . .
H9B C9 H9C 109.5 . .
C17 C10 C11 107.1(2) . .
C17 C10 P2 118.62(18) . .
C11 C10 P2 133.92(18) . .
C17 C10 Fe1 69.32(13) . .
C11 C10 Fe1 69.40(13) . .
P2 C10 Fe1 130.96(12) . .
C13 C11 C10 107.8(2) . .
C13 C11 C12 122.0(2) . .
C10 C11 C12 130.2(2) . .
C13 C11 Fe1 70.46(14) . .
C10 C11 Fe1 68.84(13) . .
C12 C11 Fe1 125.36(18) . .
C11 C12 H12A 109.5 . .
C11 C12 H12B 109.5 . .
H12A C12 H12B 109.5 . .
C11 C12 H12C 109.5 . .
H12A C12 H12C 109.5 . .
H12B C12 H12C 109.5 . .
C11 C13 C15 108.7(2) . .
C11 C13 C14 125.5(2) . .
C15 C13 C14 125.7(2) . .
C11 C13 Fe1 68.80(13) . .
C15 C13 Fe1 69.88(13) . .
C14 C13 Fe1 129.78(18) . .
C13 C14 H14A 109.5 . .
C13 C14 H14B 109.5 . .
H14A C14 H14B 109.5 . .
C13 C14 H14C 109.5 . .
H14A C14 H14C 109.5 . .
H14B C14 H14C 109.5 . .
C13 C15 C17 108.2(2) . .
C13 C15 C16 125.9(2) . .
C17 C15 C16 125.9(2) . .
C13 C15 Fe1 69.61(14) . .
C17 C15 Fe1 68.52(13) . .
C16 C15 Fe1 129.25(19) . .
C15 C16 H16A 109.5 . .
C15 C16 H16B 109.5 . .
H16A C16 H16B 109.5 . .
C15 C16 H16C 109.5 . .
H16A C16 H16C 109.5 . .
H16B C16 H16C 109.5 . .
C15 C17 C10 108.2(2) . .
C15 C17 C18 124.2(2) . .
C10 C17 C18 127.5(2) . .
C15 C17 Fe1 70.73(14) . .
C10 C17 Fe1 69.02(13) . .
C18 C17 Fe1 128.76(17) . .
C17 C18 H18A 109.5 . .
C17 C18 H18B 109.5 . .
H18A C18 H18B 109.5 . .
C17 C18 H18C 109.5 . .
H18A C18 H18C 109.5 . .
H18B C18 H18C 109.5 . .
C21 C19 C20 108.5(2) . .
C21 C19 P1 117.06(18) . .
C20 C19 P1 114.60(17) . .
C21 C19 H19 105.2 . .
C20 C19 H19 105.2 . .
P1 C19 H19 105.2 . .
C19 C20 H20A 109.5 . .
C19 C20 H20B 109.5 . .
H20A C20 H20B 109.5 . .
C19 C20 H20C 109.5 . .
H20A C20 H20C 109.5 . .
H20B C20 H20C 109.5 . .
C19 C21 H21A 109.5 . .
C19 C21 H21B 109.5 . .
H21A C21 H21B 109.5 . .
C19 C21 H21C 109.5 . .
H21A C21 H21C 109.5 . .
H21B C21 H21C 109.5 . .
C23 C22 C24 108.9(2) . .
C23 C22 P1 117.57(18) . .
C24 C22 P1 109.57(19) . .
C23 C22 H22 106.8 . .
C24 C22 H22 106.8 . .
P1 C22 H22 106.8 . .
C22 C23 H23A 109.5 . .
C22 C23 H23B 109.5 . .
H23A C23 H23B 109.5 . .
C22 C23 H23C 109.5 . .
H23A C23 H23C 109.5 . .
H23B C23 H23C 109.5 . .
C22 C24 H24A 109.5 . .
C22 C24 H24B 109.5 . .
H24A C24 H24B 109.5 . .
C22 C24 H24C 109.5 . .
H24A C24 H24C 109.5 . .
H24B C24 H24C 109.5 . .
C27 C25 C26 108.5(2) . .
C27 C25 P2 115.2(2) . .
C26 C25 P2 115.8(2) . .
C27 C25 H25 105.4 . .
C26 C25 H25 105.4 . .
P2 C25 H25 105.4 . .
C25 C26 H26A 109.5 . .
C25 C26 H26B 109.5 . .
H26A C26 H26B 109.5 . .
C25 C26 H26C 109.5 . .
H26A C26 H26C 109.5 . .
H26B C26 H26C 109.5 . .
C25 C27 H27A 109.5 . .
C25 C27 H27B 109.5 . .
H27A C27 H27B 109.5 . .
C25 C27 H27C 109.5 . .
H27A C27 H27C 109.5 . .
H27B C27 H27C 109.5 . .
C29 C28 C30 108.8(2) . .
C29 C28 P2 117.6(2) . .
C30 C28 P2 110.7(2) . .
C29 C28 H28 106.4 . .
C30 C28 H28 106.4 . .
P2 C28 H28 106.4 . .
C28 C29 H29A 109.5 . .
C28 C29 H29B 109.5 . .
H29A C29 H29B 109.5 . .
C28 C29 H29C 109.5 . .
H29A C29 H29C 109.5 . .
H29B C29 H29C 109.5 . .
C28 C30 H30A 109.5 . .
C28 C30 H30B 109.5 . .
H30A C30 H30B 109.5 . .
C28 C30 H30C 109.5 . .
H30A C30 H30C 109.5 . .
H30B C30 H30C 109.5 . .
C1 P1 C22 109.42(12) . .
C1 P1 C19 98.88(11) . .
C22 P1 C19 106.80(11) . .
C1 P1 Rh1 116.03(8) . .
C22 P1 Rh1 107.81(9) . .
C19 P1 Rh1 117.30(8) . .
C10 P2 C28 109.43(12) . .
C10 P2 C25 99.04(12) . .
C28 P2 C25 106.76(13) . .
C10 P2 Rh1 114.54(8) . .
C28 P2 Rh1 110.46(9) . .
C25 P2 Rh1 115.83(10) . .
C1 Fe1 C10 107.19(9) . .
C1 Fe1 C2 41.57(9) . .
C10 Fe1 C2 123.93(9) . .
C1 Fe1 C17 121.95(9) . .
C10 Fe1 C17 41.67(9) . .
C2 Fe1 C17 106.70(10) . .
C1 Fe1 C11 124.14(10) . .
C10 Fe1 C11 41.76(9) . .
C2 Fe1 C11 161.84(10) . .
C17 Fe1 C11 69.79(10) . .
C1 Fe1 C8 41.84(9) . .
C10 Fe1 C8 122.31(10) . .
C2 Fe1 C8 69.68(10) . .
C17 Fe1 C8 159.21(10) . .
C11 Fe1 C8 106.95(10) . .
C1 Fe1 C4 69.30(9) . .
C10 Fe1 C4 160.86(10) . .
C2 Fe1 C4 41.08(9) . .
C17 Fe1 C4 123.07(10) . .
C11 Fe1 C4 155.72(10) . .
C8 Fe1 C4 68.41(10) . .
C1 Fe1 C6 69.22(10) . .
C10 Fe1 C6 157.82(10) . .
C2 Fe1 C6 68.78(10) . .
C17 Fe1 C6 158.90(10) . .
C11 Fe1 C6 120.94(10) . .
C8 Fe1 C6 40.48(10) . .
C4 Fe1 C6 40.16(11) . .
C1 Fe1 C13 160.76(10) . .
C10 Fe1 C13 69.26(9) . .
C2 Fe1 C13 156.05(10) . .
C17 Fe1 C13 68.76(9) . .
C11 Fe1 C13 40.75(10) . .
C8 Fe1 C13 122.93(10) . .
C4 Fe1 C13 120.32(10) . .
C6 Fe1 C13 106.55(10) . .
C1 Fe1 C15 157.57(10) . .
C10 Fe1 C15 69.28(9) . .
C2 Fe1 C15 120.81(10) . .
C17 Fe1 C15 40.75(9) . .
C11 Fe1 C15 68.85(10) . .
C8 Fe1 C15 158.80(10) . .
C4 Fe1 C15 106.41(10) . .
C6 Fe1 C15 122.50(10) . .
C13 Fe1 C15 40.51(10) . .
C31 Rh1 C35 66.24(13) . .
C31 Rh1 C32 36.53(12) . .
C35 Rh1 C32 76.84(13) . .
C31 Rh1 C34 76.82(12) . .
C35 Rh1 C34 36.06(14) . .
C32 Rh1 C34 63.88(12) . .
C31 Rh1 P1 95.55(9) . .
C35 Rh1 P1 156.74(11) . .
C32 Rh1 P1 97.36(8) . .
C34 Rh1 P1 157.53(9) . .
C31 Rh1 P2 158.88(10) . .
C35 Rh1 P2 97.39(10) . .
C32 Rh1 P2 156.58(9) . .
C34 Rh1 P2 98.00(9) . .
P1 Rh1 P2 96.19(2) . .
O3 Cl1 O2 106.0(3) . .
O3 Cl1 O4 107.4(2) . .
O2 Cl1 O4 112.0(2) . .
O3 Cl1 O1 109.2(2) . .
O2 Cl1 O1 110.41(18) . .
O4 Cl1 O1 111.56(17) . .

loop_
_geom_bond_atom_site_label_1
_geom_bond_atom_site_label_2
_geom_bond_distance
_geom_bond_site_symmetry_2
C31 C32 1.370(5) .
C31 C36 1.523(5) .
C31 Rh1 2.171(3) .
C31 H31 0.96(4) .
C32 C33 1.520(4) .
C32 Rh1 2.200(3) .
C32 H32 0.97(4) .
C33 C34 1.516(5) .
C33 C37 1.542(5) .
C33 H33 1.0000 .
C34 C35 1.356(5) .
C34 Rh1 2.205(3) .
C34 H34 0.99(4) .
C35 C36 1.543(5) .
C35 Rh1 2.174(3) .
C35 H35 0.83(3) .
C36 C37 1.541(5) .
C36 H36 1.0000 .
C37 H37A 0.9900 .
C37 H37B 0.9900 .
O1 Cl1 1.409(2) .
O2 Cl1 1.396(3) .
O3 Cl1 1.380(3) .
O4 Cl1 1.408(2) .
C1 C2 1.445(3) .
C1 C8 1.457(3) .
C1 P1 1.822(2) .
C1 Fe1 2.033(2) .
C2 C4 1.438(3) .
C2 C3 1.495(3) .
C2 Fe1 2.040(2) .
C3 H3A 0.9800 .
C3 H3B 0.9800 .
C3 H3C 0.9800 .
C4 C6 1.416(4) .
C4 C5 1.501(4) .
C4 Fe1 2.060(2) .
C5 H5A 0.9800 .
C5 H5B 0.9800 .
C5 H5C 0.9800 .
C6 C8 1.423(4) .
C6 C7 1.502(3) .
C6 Fe1 2.065(2) .
C7 H7A 0.9800 .
C7 H7B 0.9800 .
C7 H7C 0.9800 .
C8 C9 1.502(4) .
C8 Fe1 2.048(2) .
C9 H9A 0.9800 .
C9 H9B 0.9800 .
C9 H9C 0.9800 .
C10 C17 1.449(3) .
C10 C11 1.454(3) .
C10 P2 1.829(2) .
C10 Fe1 2.036(2) .
C11 C13 1.430(4) .
C11 C12 1.497(3) .
C11 Fe1 2.043(2) .
C12 H12A 0.9800 .
C12 H12B 0.9800 .
C12 H12C 0.9800 .
C13 C15 1.431(4) .
C13 C14 1.502(4) .
C13 Fe1 2.065(2) .
C14 H14A 0.9800 .
C14 H14B 0.9800 .
C14 H14C 0.9800 .
C15 C17 1.431(3) .
C15 C16 1.500(4) .
C15 Fe1 2.069(2) .
C16 H16A 0.9800 .
C16 H16B 0.9800 .
C16 H16C 0.9800 .
C17 C18 1.495(3) .
C17 Fe1 2.040(2) .
C18 H18A 0.9800 .
C18 H18B 0.9800 .
C18 H18C 0.9800 .
C19 C21 1.532(3) .
C19 C20 1.532(4) .
C19 P1 1.882(2) .
C19 H19 1.0000 .
C20 H20A 0.9800 .
C20 H20B 0.9800 .
C20 H20C 0.9800 .
C21 H21A 0.9800 .
C21 H21B 0.9800 .
C21 H21C 0.9800 .
C22 C23 1.526(4) .
C22 C24 1.531(4) .
C22 P1 1.852(2) .
C22 H22 1.0000 .
C23 H23A 0.9800 .
C23 H23B 0.9800 .
C23 H23C 0.9800 .
C24 H24A 0.9800 .
C24 H24B 0.9800 .
C24 H24C 0.9800 .
C25 C27 1.527(4) .
C25 C26 1.536(4) .
C25 P2 1.884(3) .
C25 H25 1.0000 .
C26 H26A 0.9800 .
C26 H26B 0.9800 .
C26 H26C 0.9800 .
C27 H27A 0.9800 .
C27 H27B 0.9800 .
C27 H27C 0.9800 .
C28 C29 1.535(4) .
C28 C30 1.541(4) .
C28 P2 1.857(3) .
C28 H28 1.0000 .
C29 H29A 0.9800 .
C29 H29B 0.9800 .
C29 H29C 0.9800 .
C30 H30A 0.9800 .
C30 H30B 0.9800 .
C30 H30C 0.9800 .
P1 Rh1 2.3931(6) .
P2 Rh1 2.3944(7) .
